data_1531215
loop_
_publ_author_name
'Borisova, T.A.'
'Dimitrova, O.V.'
'Belokoneva, E.L.'

_publ_section_title
;
 A new centrosymmetric modification of synthetic hilgardite Pb2 (B5 O9) (O
 H) * 0.5(H2 O)
;
_journal_name_full Kristallografiya
_journal_page_first 435
_journal_page_last 438
_journal_volume 47
_journal_year 2002
_chemical_formula_sum 'B5 H2 O10.5 Pb2'
_chemical_name_systematic 'Pb2 (B5 O9) (O H) (H2 O)0.5'
_space_group_IT_number 14
_symmetry_space_group_name_Hall '-P 2n'
_symmetry_space_group_name_H-M 'P 1 1 21/n'
_cell_angle_alpha 90
_cell_angle_beta 90
_cell_angle_gamma 91.03
_cell_formula_units_Z 4
_cell_length_a 11.32
_cell_length_b 6.632
_cell_length_c 11.549
_cell_volume 866.892
_citation_journal_id_ASTM KRISAJ
_cod_data_source_file Borisova_KRISAJ_2002_730.cif
_cod_data_source_block H2B5O10.5Pb2
_cod_original_cell_volume 866.8923
_cod_original_sg_symbol_Hall '-P 2ybc (z,x-z,y)'
_cod_original_formula_sum 'H2 B5 O10.5 Pb2'
_cod_database_code 1531215

loop_
_symmetry_equiv_pos_as_xyz
x,y,z
-x+1/2,-y+1/2,z+1/2
-x,-y,-z
x-1/2,y-1/2,-z-1/2

loop_
_atom_site_label
_atom_site_type_symbol
_atom_site_fract_x
_atom_site_fract_y
_atom_site_fract_z
_atom_site_occupancy
_atom_site_U_iso_or_equiv
O6 O-2 0.1987 0.149 0.4306 1 0.0
B3 B+3 0.7276 0.209 0.6928 1 0.0
O8 O-2 0.0795 0.014 0.7018 1 0.0
O3 O-2 0.0738 0.239 0.2771 1 0.0
O5 O-2 0.6965 0.161 0.5689 1 0.0
O11 O-2 0 0 0 1 0.0
Pb2 Pb+2 0.31801 0.0164 0.02255 1 0.0
O4 O-2 0.2803 0.229 0.2391 1 0.0
B1 B+3 0.9601 0.174 0.28 1 0.0
O1 O-2 0.8229 0.083 0.7344 1 0.0
O10 O-2 0.2755 0.001 0.6053 1 0.0
O2 O-2 0.7403 0.078 0.1955 1 0.0
O9 O-2 0.5105 0.166 0.0684 1 0.0
O7 O-2 0.6203 0.172 0.7646 1 0.0
B5 B+3 0.1842 0.134 0.2992 1 0.0
B2 B+3 0.2597 -0.008 0.491 1 0.0
Pb1 Pb+2 0.02351 0.6616 0.2248 1 0.0
B4 B+3 0.2118 0.056 0.7128 1 0.0
